data_2203979
loop_
_publ_author_name
'Sema \"Ozt\"urk'
'Mehmet Akkurt'
'Arif Baran'
'Hasan Se\,cen'
'Orhan B\"uy\"ukg\"ung\"or'

_publ_section_title
;
(1\a,2\b,5\b,6\a)-5,6-Dichloro-3-cyclohexene-1,2-diyl diacetate
;
_journal_issue 8
_journal_name_full 'Acta Crystallographica, Section E'
_journal_page_first o1322
_journal_page_last o1324
_journal_paper_doi 10.1107/S1600536804016526
_journal_volume 60
_journal_year 2004
_chemical_formula_iupac 'C10 H12 Cl2 O4'
_chemical_formula_moiety 'C10 H12 Cl2 O4'
_chemical_formula_sum 'C10 H12 Cl2 O4'
_chemical_formula_weight 267.10
_chemical_name_systematic
;
(1\a,2\b,5\b,6\a)-5,6-Dichloro-3-cyclohexene-1,2-diyl diacetate
;
_space_group_IT_number 14
_symmetry_cell_setting monoclinic
_symmetry_space_group_name_Hall '-P 2yn'
_symmetry_space_group_name_H-M 'P 1 21/n 1'
_atom_sites_solution_hydrogens geom
_atom_sites_solution_primary direct
_atom_sites_solution_secondary difmap
_cell_angle_alpha 90
_cell_angle_beta 115.768(6)
_cell_angle_gamma 90
_cell_formula_units_Z 4
_cell_length_a 7.4270(6)
_cell_length_b 21.6166(15)
_cell_length_c 8.3108(7)
_cell_measurement_reflns_used 2616
_cell_measurement_temperature 293
_cell_measurement_theta_max 26.94
_cell_measurement_theta_min 1.88
_cell_volume 1201.59(17)
_computing_cell_refinement X-AREA
_computing_data_collection 'X-AREA (Stoe & Cie, 2002)'
_computing_data_reduction 'X-RED32 (Stoe & Cie, 2002)'
_computing_molecular_graphics 'ORTEP-3 (Farrugia, 1997)'
_computing_publication_material 'WinGX (Farrugia, 1999)'
_computing_structure_refinement 'SHELXL97 (Sheldrick, 1997)'
_computing_structure_solution 'SHELXS97 (Sheldrick, 1997)'
_diffrn_ambient_temperature 293
_diffrn_detector_area_resol_mean 6.67
_diffrn_measured_fraction_theta_full 0.974
_diffrn_measured_fraction_theta_max 0.974
_diffrn_measurement_device 'two-circle goniometer'
_diffrn_measurement_device_type 'Stoe IPDS-II'
_diffrn_measurement_method \w
_diffrn_radiation_monochromator 'plane graphite'
_diffrn_radiation_type 'Mo K\a'
_diffrn_radiation_wavelength 0.71073
_diffrn_reflns_av_R_equivalents 0.0459
_diffrn_reflns_av_sigmaI/netI 0.0260
_diffrn_reflns_limit_h_max 9
_diffrn_reflns_limit_h_min -9
_diffrn_reflns_limit_k_max 27
_diffrn_reflns_limit_k_min -27
_diffrn_reflns_limit_l_max 10
_diffrn_reflns_limit_l_min -10
_diffrn_reflns_number 18742
_diffrn_reflns_reduction_process ' ?'
_diffrn_reflns_theta_full 27.20
_diffrn_reflns_theta_max 27.20
_diffrn_reflns_theta_min 1.88
_diffrn_standards_decay_% <2
_exptl_absorpt_coefficient_mu 0.535
_exptl_absorpt_correction_T_max 0.831
_exptl_absorpt_correction_T_min 0.722
_exptl_absorpt_correction_type integration
_exptl_absorpt_process_details 'STOE X-RED32 (Stoe & Cie, 2002)'
_exptl_crystal_colour colorless
_exptl_crystal_density_diffrn 1.477
_exptl_crystal_density_method 'Not Measured'
_exptl_crystal_description block
_exptl_crystal_F_000 552
_exptl_crystal_size_max 0.65
_exptl_crystal_size_mid 0.52
_exptl_crystal_size_min 0.36
_refine_diff_density_max 0.482
_refine_diff_density_min -0.441
_refine_ls_extinction_coef 0.013(4)
_refine_ls_extinction_expression FC^*^=KFC[1+0.001XFC^2^\L^3^/SIN(2\Q)]^-1/4^
_refine_ls_extinction_method SHELXL97
_refine_ls_goodness_of_fit_ref 1.072
_refine_ls_hydrogen_treatment noref
_refine_ls_matrix_type full
_refine_ls_number_parameters 146
_refine_ls_number_reflns 2616
_refine_ls_number_restraints 0
_refine_ls_restrained_S_all 1.072
_refine_ls_R_factor_all 0.0651
_refine_ls_R_factor_gt 0.0490
_refine_ls_shift/su_max 0.000
_refine_ls_shift/su_mean 0.000
_refine_ls_structure_factor_coef Fsqd
_refine_ls_weighting_details 'calc w = 1/[\s^2^(Fo^2^)+(0.0871P)^2^+0.1417P] where P = (Fo^2^+2Fc^2^)/3'
_refine_ls_weighting_scheme calc
_refine_ls_wR_factor_gt 0.1417
_refine_ls_wR_factor_ref 0.1486
_reflns_number_gt 1839
_reflns_number_total 2616
_reflns_threshold_expression I>2\s(I)
_cod_data_source_file bt6486.cif
_cod_depositor_comments
;
The following automatic conversions were performed:
'_symmetry_cell_setting' value 'Monoclinic' changed to 'monoclinic'
according to '/home/saulius/struct/CIF-dictionaries/cif_core.dic'
dictionary named 'cif_core.dic' version 2.4.1 from 2010-06-29.

Automatic conversion script
Id: cif_fix_enum 1527 2010-12-29 10:47:43Z saulius 
;
_cod_original_sg_symbol_H-M 'P 21/n'
_cod_database_code 2203979

loop_
_symmetry_equiv_pos_as_xyz
x,y,z
1/2-x,1/2+y,1/2-z
-x,-y,-z
1/2+x,1/2-y,1/2+z

loop_
_atom_site_aniso_label
_atom_site_aniso_U_11
_atom_site_aniso_U_22
_atom_site_aniso_U_33
_atom_site_aniso_U_12
_atom_site_aniso_U_13
_atom_site_aniso_U_23
Cl1 0.1077(7) 0.0521(4) 0.0773(5) 0.0102(4) 0.0360(4) -0.0059(3)
Cl2 0.0708(5) 0.0882(6) 0.0930(6) -0.0196(4) 0.0418(4) 0.0177(4)
O1 0.0572(10) 0.0783(12) 0.0362(8) -0.0318(9) 0.0053(7) 0.0069(8)
O2 0.0460(9) 0.0767(11) 0.0351(7) -0.0060(7) 0.0162(6) 0.0022(7)
O3 0.0997(18) 0.146(2) 0.0624(13) -0.0742(18) 0.0109(12) 0.0155(14)
O4 0.0559(13) 0.198(3) 0.0573(12) -0.0270(14) 0.0256(10) 0.0125(15)
C1 0.0474(13) 0.0598(15) 0.0499(12) 0.0076(10) 0.0186(10) 0.0051(10)
C2 0.0613(15) 0.0439(12) 0.0473(12) 0.0018(10) 0.0159(11) 0.0007(9)
C3 0.0503(13) 0.0593(14) 0.0351(10) -0.0165(10) 0.0090(9) 0.0049(9)
C4 0.0406(11) 0.0684(15) 0.0345(10) -0.0005(10) 0.0138(9) 0.0044(9)
C5 0.0518(12) 0.0439(11) 0.0406(11) 0.0003(9) 0.0163(9) 0.0020(8)
C6 0.0453(12) 0.0544(13) 0.0445(11) -0.0094(10) 0.0158(10) 0.0024(9)
C7 0.0484(13) 0.0537(13) 0.0455(12) -0.0131(10) 0.0163(10) -0.0032(10)
C8 0.0591(15) 0.0781(19) 0.0448(13) -0.0174(13) 0.0101(11) -0.0077(12)
C9 0.0541(15) 0.094(2) 0.0466(13) -0.0035(13) 0.0273(12) 0.0045(12)
C10 0.0777(18) 0.094(2) 0.0435(13) -0.0025(15) 0.0297(13) 0.0047(13)

loop_
_atom_site_label
_atom_site_fract_x
_atom_site_fract_y
_atom_site_fract_z
_atom_site_U_iso_or_equiv
_atom_site_thermal_displace_type
_atom_site_calc_flag
_atom_site_refinement_flags
_atom_site_occupancy
_atom_site_type_symbol
Cl1 0.72207(15) 0.76760(3) 0.51088(11) 0.0805(3) Uani . . 1.000 Cl
Cl2 1.05511(12) 0.71194(4) 0.37556(12) 0.0818(3) Uani . . 1.000 Cl
O1 0.4676(3) 0.58777(9) 0.2177(2) 0.0626(6) Uani . . 1.000 O
O2 0.7102(2) 0.64255(8) 0.6792(2) 0.0531(5) Uani . . 1.000 O
O3 0.2557(4) 0.52125(15) 0.2401(3) 0.1114(10) Uani . . 1.000 O
O4 0.4317(3) 0.60864(16) 0.6886(3) 0.1034(12) Uani . . 1.000 O
C1 0.9501(4) 0.60256(12) 0.4573(3) 0.0533(8) Uani . . 1.000 C
C2 0.8013(4) 0.56402(11) 0.4210(3) 0.0536(8) Uani . . 1.000 C
C3 0.6022(3) 0.58314(12) 0.4073(3) 0.0517(7) Uani . . 1.000 C
C4 0.6072(3) 0.64680(12) 0.4873(3) 0.0487(7) Uani . . 1.000 C
C5 0.7253(3) 0.69114(11) 0.4301(3) 0.0468(7) Uani . . 1.000 C
C6 0.9394(3) 0.66933(11) 0.4924(3) 0.0494(7) Uani . . 1.000 C
C7 0.3057(4) 0.55273(11) 0.1500(3) 0.0507(7) Uani . . 1.000 C
C8 0.1974(4) 0.55978(14) -0.0476(3) 0.0651(9) Uani . . 1.000 C
C9 0.6024(4) 0.62398(16) 0.7657(3) 0.0630(9) Uani . . 1.000 C
C10 0.7224(5) 0.62635(17) 0.9614(3) 0.0705(10) Uani . . 1.000 C
H1 1.06890 0.58720 0.46130 0.0640 Uiso calc R 1.000 H
H2 0.82090 0.52260 0.40280 0.0640 Uiso calc R 1.000 H
H3 0.55250 0.55230 0.46460 0.0620 Uiso calc R 1.000 H
H4 0.47100 0.66230 0.45050 0.0580 Uiso calc R 1.000 H
H5 0.66270 0.69260 0.29930 0.0560 Uiso calc R 1.000 H
H6 1.01340 0.67700 0.62090 0.0590 Uiso calc R 1.000 H
H8A 0.26970 0.58770 -0.08790 0.0980 Uiso calc R 1.000 H
H8B 0.06610 0.57600 -0.07880 0.0980 Uiso calc R 1.000 H
H8C 0.18660 0.52020 -0.10340 0.0980 Uiso calc R 1.000 H
H10A 0.85500 0.64050 0.98820 0.1060 Uiso calc R 1.000 H
H10B 0.72930 0.58580 1.01080 0.1060 Uiso calc R 1.000 H
H10C 0.66110 0.65430 1.01250 0.1060 Uiso calc R 1.000 H

loop_
_atom_type_symbol
_atom_type_description
_atom_type_scat_dispersion_real
_atom_type_scat_dispersion_imag
_atom_type_scat_source
O O 0.0106 0.0060 'International Tables Vol C Tables 4.2.6.8 and 6.1.1.4'
Cl Cl 0.1484 0.1585 'International Tables Vol C Tables 4.2.6.8 and 6.1.1.4'
H H 0.0000 0.0000 'International Tables Vol C Tables 4.2.6.8 and 6.1.1.4'
C C 0.0033 0.0016 'International Tables Vol C Tables 4.2.6.8 and 6.1.1.4'

loop_
_geom_angle_atom_site_label_1
_geom_angle_atom_site_label_2
_geom_angle_atom_site_label_3
_geom_angle
_geom_angle_publ_flag
C3 O1 C7 119.4(2) yes
C4 O2 C9 117.15(18) yes
C2 C1 C6 123.6(3) no
C1 C2 C3 123.4(2) no
O1 C3 C2 107.04(19) yes
O1 C3 C4 106.58(19) yes
C2 C3 C4 112.5(2) no
O2 C4 C3 109.04(19) yes
O2 C4 C5 106.71(19) yes
C3 C4 C5 110.1(2) no
Cl1 C5 C4 111.37(17) yes
Cl1 C5 C6 110.01(17) yes
C4 C5 C6 111.2(2) no
Cl2 C6 C1 108.21(18) yes
Cl2 C6 C5 109.35(16) yes
C1 C6 C5 111.9(2) no
O1 C7 O3 122.5(2) yes
O1 C7 C8 111.5(2) yes
O3 C7 C8 126.0(3) yes
O2 C9 O4 122.4(2) yes
O2 C9 C10 111.3(3) yes
O4 C9 C10 126.4(3) yes
C2 C1 H1 118.27 no
C6 C1 H1 118.18 no
C1 C2 H2 118.27 no
C3 C2 H2 118.33 no
O1 C3 H3 110.24 no
C2 C3 H3 110.17 no
C4 C3 H3 110.22 no
O2 C4 H4 110.28 no
C3 C4 H4 110.31 no
C5 C4 H4 110.31 no
Cl1 C5 H5 108.03 no
C4 C5 H5 108.04 no
C6 C5 H5 108.06 no
Cl2 C6 H6 109.12 no
C1 C6 H6 109.08 no
C5 C6 H6 109.11 no
C7 C8 H8A 109.46 no
C7 C8 H8B 109.48 no
C7 C8 H8C 109.46 no
H8A C8 H8B 109.44 no
H8A C8 H8C 109.50 no
H8B C8 H8C 109.48 no
C9 C10 H10A 109.48 no
C9 C10 H10B 109.50 no
C9 C10 H10C 109.51 no
H10A C10 H10B 109.45 no
H10A C10 H10C 109.44 no
H10B C10 H10C 109.46 no

loop_
_geom_bond_atom_site_label_1
_geom_bond_atom_site_label_2
_geom_bond_distance
_geom_bond_publ_flag
Cl1 C5 1.788(2) yes
Cl2 C6 1.804(3) yes
O1 C3 1.457(3) yes
O1 C7 1.322(4) yes
O2 C4 1.441(3) yes
O2 C9 1.349(3) yes
O3 C7 1.185(4) yes
O4 C9 1.192(4) yes
C1 C2 1.310(4) no
C1 C6 1.482(4) no
C2 C3 1.491(4) no
C3 C4 1.522(4) yes
C4 C5 1.509(3) no
C5 C6 1.518(3) no
C7 C8 1.490(3) no
C9 C10 1.477(3) no
C1 H1 0.9297 no
C2 H2 0.9300 no
C3 H3 0.9799 no
C4 H4 0.9798 no
C5 H5 0.9795 no
C6 H6 0.9797 no
C8 H8A 0.9598 no
C8 H8B 0.9598 no
C8 H8C 0.9598 no
C10 H10A 0.9604 no
C10 H10B 0.9598 no
C10 H10C 0.9596 no

loop_
_geom_contact_atom_site_label_1
_geom_contact_atom_site_label_2
_geom_contact_distance
_geom_contact_site_symmetry_2
_geom_contact_publ_flag
Cl1 Cl2 3.3540(15) . no
Cl1 O2 3.0625(19) . no
Cl2 Cl1 3.3540(15) . no
Cl2 H4 3.0672 1_655 no
Cl2 H10C 3.0816 4_564 no
O2 Cl1 3.0625(19) . no
O2 C1 3.191(3) . no
O3 C9 3.319(5) 3_666 no
O4 C3 3.154(3) . no
O4 C1 3.245(4) 1_455 no
O1 H5 2.6154 . no
O2 H8B 2.9119 1_656 no
O2 H6 2.6094 . no
O3 H3 2.7460 3_666 no
O3 H3 2.2836 . no
O4 H1 2.5726 1_455 no
O4 H3 2.6844 . no
O4 H4 2.4184 . no
O4 H8A 2.6544 1_556 no
C1 O2 3.191(3) . no
C1 O4 3.245(4) 1_655 no
C3 O4 3.154(3) . no
C9 O3 3.319(5) 3_666 no
C2 H5 2.9838 . no
C9 H3 2.8273 . no
C10 H8B 2.9247 1_656 no
H1 O4 2.5726 1_655 no
H3 O3 2.2836 . no
H3 O4 2.6844 . no
H3 C9 2.8273 . no
H3 O3 2.7460 3_666 no
H3 H3 2.5428 3_666 no
H4 Cl2 3.0672 1_455 no
H4 O4 2.4184 . no
H5 O1 2.6154 . no
H5 C2 2.9838 . no
H5 H10C 2.5184 1_554 no
H6 O2 2.6094 . no
H8A O4 2.6544 1_554 no
H8B O2 2.9119 1_454 no
H8B C10 2.9247 1_454 no
H8B H10A 2.3391 1_454 no
H8C H10B 2.4114 3_666 no
H10A H8B 2.3391 1_656 no
H10B H8C 2.4114 3_666 no
H10C H5 2.5184 1_556 no
H10C Cl2 3.0816 4_465 no

loop_
_geom_torsion_atom_site_label_1
_geom_torsion_atom_site_label_2
_geom_torsion_atom_site_label_3
_geom_torsion_atom_site_label_4
_geom_torsion
_geom_torsion_publ_flag
C3 O1 C7 C8 -174.8(2) no
C3 O1 C7 O3 6.6(4) yes
C7 O1 C3 C2 120.1(3) no
C7 O1 C3 C4 -119.3(2) yes
C4 O2 C9 O4 3.6(5) yes
C4 O2 C9 C10 -175.6(2) no
C9 O2 C4 C5 157.4(2) no
C9 O2 C4 C3 -83.7(3) yes
C2 C1 C6 C5 -16.5(3) no
C6 C1 C2 C3 1.2(4) no
C2 C1 C6 Cl2 -137.1(2) no
C1 C2 C3 C4 -15.3(3) yes
C1 C2 C3 O1 101.4(3) no
C2 C3 C4 C5 44.0(3) no
O1 C3 C4 C5 -73.0(2) no
C2 C3 C4 O2 -72.8(2) no
O1 C3 C4 O2 170.22(19) yes
O2 C4 C5 C6 57.9(2) yes
O2 C4 C5 Cl1 -65.2(2) no
C3 C4 C5 C6 -60.3(2) no
C3 C4 C5 Cl1 176.58(16) no
Cl1 C5 C6 C1 169.60(16) no
C4 C5 C6 Cl2 165.64(16) no
Cl1 C5 C6 Cl2 -70.50(18) no
C4 C5 C6 C1 45.7(3) no
